data_4088884
loop_
_publ_author_name
'Brunner, Tobias S.'
'Benndorf, Paul'
'Gamer, Michael T.'
'Kn\"ofel, Nicolai'
'Gugau, Katharina'
'Roesky, Peter W.'

_publ_contact_author
;
      Prof. Dr. Peter W. Roesky
      Karlsruher Institut fuer Technologie (KIT), CS
      Institut fuer Anorganische Chemie (AOC)
      Lehrstuhl fuer Anorganische Funktionsmaterialien
      Engesserstr. 15, Geb. 30.45
      76131 Karlsruhe 
      Bundesrepublik Deutschland
;
_publ_section_title
;
 Enantiopure Amidinate Complexes of the Rare-Earth Elements
;
_journal_issue 20
_journal_name_full Organometallics
_journal_page_first 3474
_journal_paper_doi 10.1021/acs.organomet.6b00523
_journal_volume 35
_journal_year 2016
_chemical_absolute_configuration rm
_chemical_formula_moiety 'C29 H43 Cl Li2 N2 O2'
_chemical_formula_sum 'C29 H43 Cl Li2 N2 O2'
_chemical_formula_weight 500.98
_space_group_crystal_system orthorhombic
_space_group_IT_number 18
_space_group_name_Hall 'P 2 2ab'
_space_group_name_H-M_alt 'P 21 21 2'
_atom_sites_solution_hydrogens geom
_atom_sites_solution_primary direct
_audit_creation_date 2016-06-14
_audit_creation_method
;
Olex2 1.2
(compiled 2016.02.19 svn.r3266 for OlexSys, GUI svn.r5155)
;
_cell_angle_alpha 90
_cell_angle_beta 90
_cell_angle_gamma 90
_cell_formula_units_Z 4
_cell_length_a 12.7412(5)
_cell_length_b 24.4396(15)
_cell_length_c 9.3499(4)
_cell_measurement_reflns_used 11295
_cell_measurement_temperature 110
_cell_measurement_theta_max 29.36
_cell_measurement_theta_min 1.66
_cell_volume 2911.5(2)
_computing_cell_refinement 'STOE X-AREA, PLATON (A.L.Spek, 2009)'
_computing_data_collection 'STOE X-AREA'
_computing_data_reduction 'STOE X-RED & LANA, PLATON (A.L.Spek, 2009)'
_computing_molecular_graphics 'Diamond 2/3, Olex2 (Dolomanov et al., 2009)'
_computing_publication_material 'MS Word, Olex2 (Dolomanov et al., 2009)'
_computing_structure_refinement 'SHELXL-2014/7 (Sheldrick, 2015)'
_computing_structure_solution 'SHELXT-2014/7 (Sheldrick, 2015)'
_diffrn_ambient_temperature 110
_diffrn_detector 'CMOS pixel detector'
_diffrn_detector_area_resol_mean 5.81
_diffrn_detector_type 'Dectris Pilatus 100k'
_diffrn_measured_fraction_theta_full 0.994
_diffrn_measured_fraction_theta_max 0.990
_diffrn_measurement_device 'four-circle diffractometer'
_diffrn_measurement_device_type StadiVari
_diffrn_measurement_method '\w scans'
_diffrn_radiation_collimation '0.5mm monocapillary'
_diffrn_radiation_monochromator 'plane graphite'
_diffrn_radiation_type MoK\a
_diffrn_radiation_wavelength 0.71073
_diffrn_reflns_av_R_equivalents 0.0513
_diffrn_reflns_av_unetI/netI 0.0873
_diffrn_reflns_Laue_measured_fraction_full 0.994
_diffrn_reflns_Laue_measured_fraction_max 0.990
_diffrn_reflns_limit_h_max 15
_diffrn_reflns_limit_h_min -14
_diffrn_reflns_limit_k_max 23
_diffrn_reflns_limit_k_min -30
_diffrn_reflns_limit_l_max 11
_diffrn_reflns_limit_l_min -9
_diffrn_reflns_number 9938
_diffrn_reflns_point_group_measured_fraction_full 0.972
_diffrn_reflns_point_group_measured_fraction_max 0.967
_diffrn_reflns_theta_full 26.000
_diffrn_reflns_theta_max 26.056
_diffrn_reflns_theta_min 1.666
_diffrn_source 'Mo LFF Sealed Tube'
_diffrn_source_type 'Xenocs Genix3D microfocus'
_exptl_absorpt_coefficient_mu 0.158
_exptl_absorpt_correction_T_max 0.9472
_exptl_absorpt_correction_T_min 0.8611
_exptl_absorpt_correction_type integration
_exptl_absorpt_process_details 'STOE X-RED, X-SHAPE & LANA'
_exptl_crystal_colour colourless
_exptl_crystal_colour_primary colourless
_exptl_crystal_density_diffrn 1.143
_exptl_crystal_description irregular
_exptl_crystal_F_000 1080
_exptl_crystal_size_max 0.21
_exptl_crystal_size_mid 0.149
_exptl_crystal_size_min 0.075
_refine_diff_density_max 0.411
_refine_diff_density_min -0.427
_refine_diff_density_rms 0.089
_refine_ls_abs_structure_details
;
 Flack x determined using 1125 quotients [(I+)-(I-)]/[(I+)+(I-)]
 (Parsons, Flack and Wagner, Acta Cryst. B69 (2013) 249-259).
;
_refine_ls_abs_structure_Flack 0.2(3)
_refine_ls_extinction_method none
_refine_ls_goodness_of_fit_ref 1.082
_refine_ls_hydrogen_treatment constr
_refine_ls_matrix_type full
_refine_ls_number_parameters 330
_refine_ls_number_reflns 5578
_refine_ls_number_restraints 0
_refine_ls_restrained_S_all 1.082
_refine_ls_R_factor_all 0.1488
_refine_ls_R_factor_gt 0.1247
_refine_ls_shift/su_max 0.000
_refine_ls_shift/su_mean 0.000
_refine_ls_structure_factor_coef Fsqd
_refine_ls_weighting_details 'w=1/[\s^2^(Fo^2^)+(0.0765P)^2^+19.4501P] where P=(Fo^2^+2Fc^2^)/3'
_refine_ls_weighting_scheme calc
_refine_ls_wR_factor_gt 0.2987
_refine_ls_wR_factor_ref 0.3127
_reflns_Friedel_coverage 0.725
_reflns_Friedel_fraction_full 0.943
_reflns_Friedel_fraction_max 0.938
_reflns_number_gt 4126
_reflns_number_total 5578
_reflns_threshold_expression 'I > 2\s(I)'
_cod_data_source_file om6b00523_si_002.cif
_cod_data_source_block LiPETA
_cod_database_code 4088884
_shelx_space_group_comment
;
The symmetry employed for this shelxl refinement is uniquely defined
by the following loop, which should always be used as a source of
symmetry information in preference to the above space-group names.
They are only intended as comments.
;
_olex2_refinement_description
;
1. Fixed Uiso
 At 1.2 times of:
  All C(H) groups, All C(H,H) groups
 At 1.5 times of:
  All C(H,H,H) groups
2.a Ternary CH refined with riding coordinates:
 C6(H6), C14(H14)
2.b Secondary CH2 refined with riding coordinates:
 C22(H22A,H22B), C23(H23A,H23B), C24(H24A,H24B), C25(H25A,H25B), C26(H26A,
 H26B), C27(H27A,H27B), C28(H28A,H28B), C29(H29A,H29B)
2.c Aromatic/amide H refined with riding coordinates:
 C9(H9), C10(H10), C11(H11), C12(H12), C13(H13), C17(H17), C18(H18), C19(H19),
 C20(H20), C21(H21)
2.d Idealised Me refined as rotating group:
 C3(H3A,H3B,H3C), C4(H4A,H4B,H4C), C5(H5A,H5B,H5C), C7(H7A,H7B,H7C), C15(H15A,
 H15B,H15C)
;
_shelx_shelxl_version_number 2014/7
_olex2_submission_special_instructions 'No special instructions were received'

loop_
_space_group_symop_operation_xyz
'x, y, z'
'-x, -y, z'
'-x+1/2, y+1/2, -z'
'x+1/2, -y+1/2, -z'

loop_
_atom_site_label
_atom_site_type_symbol
_atom_site_fract_x
_atom_site_fract_y
_atom_site_fract_z
_atom_site_U_iso_or_equiv
_atom_site_adp_type
_atom_site_occupancy
_atom_site_site_symmetry_order
_atom_site_calc_flag
_atom_site_refinement_flags_posn
Cl1 Cl 0.2671(2) 0.46938(11) 0.7491(4) 0.0414(7) Uani 1 1 d .
O1 O 0.0397(6) 0.4201(3) -0.0951(9) 0.041(2) Uani 1 1 d .
O2 O 0.4599(6) 0.3978(3) 0.5754(8) 0.0384(19) Uani 1 1 d .
N1 N 0.2407(6) 0.3965(3) 0.1210(12) 0.037(2) Uani 1 1 d .
N2 N 0.2490(6) 0.3895(3) 0.3809(9) 0.0273(19) Uani 1 1 d .
C1 C 0.2424(7) 0.4141(4) 0.2567(15) 0.031(2) Uani 1 1 d .
C2 C 0.2405(8) 0.4785(4) 0.2716(13) 0.032(2) Uani 1 1 d .
C3 C 0.2161(9) 0.5063(5) 0.1267(13) 0.041(3) Uani 1 1 d .
H3A H 0.2701 0.4962 0.0568 0.061 Uiso 1 1 calc GR
H3B H 0.2155 0.5461 0.1392 0.061 Uiso 1 1 calc GR
H3C H 0.1473 0.4941 0.0923 0.061 Uiso 1 1 calc GR
C4 C 0.3517(9) 0.4959(5) 0.3129(14) 0.041(3) Uani 1 1 d .
H4A H 0.3665 0.4840 0.4110 0.061 Uiso 1 1 calc GR
H4B H 0.3576 0.5358 0.3068 0.061 Uiso 1 1 calc GR
H4C H 0.4022 0.4789 0.2475 0.061 Uiso 1 1 calc GR
C5 C 0.1580(11) 0.4963(5) 0.3785(17) 0.056(4) Uani 1 1 d .
H5A H 0.0883 0.4860 0.3432 0.084 Uiso 1 1 calc GR
H5B H 0.1613 0.5361 0.3909 0.084 Uiso 1 1 calc GR
H5C H 0.1710 0.4783 0.4705 0.084 Uiso 1 1 calc GR
C6 C 0.2796(8) 0.3411(4) 0.0868(15) 0.038(3) Uani 1 1 d .
H6 H 0.2445 0.3137 0.1500 0.045 Uiso 1 1 calc R
C7 C 0.2533(8) 0.3284(4) -0.0735(13) 0.035(3) Uani 1 1 d .
H7A H 0.1773 0.3309 -0.0883 0.053 Uiso 1 1 calc GR
H7B H 0.2773 0.2914 -0.0972 0.053 Uiso 1 1 calc GR
H7C H 0.2889 0.3549 -0.1353 0.053 Uiso 1 1 calc GR
C8 C 0.3978(8) 0.3372(4) 0.1044(14) 0.038(3) Uani 1 1 d .
C9 C 0.4462(9) 0.2905(5) 0.1608(14) 0.041(3) Uani 1 1 d .
H9 H 0.4047 0.2614 0.1970 0.049 Uiso 1 1 calc R
C10 C 0.5556(10) 0.2869(6) 0.1638(14) 0.048(3) Uani 1 1 d .
H10 H 0.5876 0.2542 0.1971 0.057 Uiso 1 1 calc R
C11 C 0.6174(10) 0.3291(6) 0.1203(16) 0.055(4) Uani 1 1 d .
H11 H 0.6915 0.3270 0.1297 0.065 Uiso 1 1 calc R
C12 C 0.5711(9) 0.3751(6) 0.0621(14) 0.043(3) Uani 1 1 d .
H12 H 0.6137 0.4036 0.0251 0.051 Uiso 1 1 calc R
C13 C 0.4635(8) 0.3798(5) 0.0575(12) 0.033(2) Uani 1 1 d .
H13 H 0.4330 0.4126 0.0219 0.040 Uiso 1 1 calc R
C14 C 0.2208(8) 0.3309(4) 0.4004(12) 0.030(2) Uani 1 1 d .
H14 H 0.2716 0.3078 0.3456 0.036 Uiso 1 1 calc R
C15 C 0.2292(9) 0.3171(5) 0.5548(13) 0.036(3) Uani 1 1 d .
H15A H 0.3022 0.3214 0.5860 0.054 Uiso 1 1 calc GR
H15B H 0.2069 0.2792 0.5700 0.054 Uiso 1 1 calc GR
H15C H 0.1841 0.3417 0.6103 0.054 Uiso 1 1 calc GR
C16 C 0.1092(8) 0.3176(4) 0.3498(11) 0.029(2) Uani 1 1 d .
C17 C 0.0270(9) 0.3527(5) 0.3832(12) 0.035(2) Uani 1 1 d .
H17 H 0.0406 0.3866 0.4293 0.042 Uiso 1 1 calc R
C18 C -0.0752(9) 0.3380(5) 0.3488(15) 0.042(3) Uani 1 1 d .
H18 H -0.1315 0.3612 0.3762 0.051 Uiso 1 1 calc R
C19 C -0.0969(9) 0.2892(5) 0.2741(18) 0.051(4) Uani 1 1 d .
H19 H -0.1662 0.2807 0.2439 0.062 Uiso 1 1 calc R
C20 C -0.0163(9) 0.2551(5) 0.2468(19) 0.050(3) Uani 1 1 d .
H20 H -0.0300 0.2207 0.2033 0.060 Uiso 1 1 calc R
C21 C 0.0881(8) 0.2693(4) 0.2815(13) 0.036(3) Uani 1 1 d .
H21 H 0.1439 0.2453 0.2573 0.044 Uiso 1 1 calc R
C22 C -0.0235(9) 0.3864(5) 0.0016(15) 0.046(3) Uani 1 1 d .
H22A H -0.0491 0.4084 0.0834 0.055 Uiso 1 1 calc R
H22B H 0.0183 0.3553 0.0389 0.055 Uiso 1 1 calc R
C23 C -0.1155(11) 0.3657(6) -0.0886(17) 0.059(4) Uani 1 1 d .
H23A H -0.1322 0.3271 -0.0658 0.070 Uiso 1 1 calc R
H23B H -0.1789 0.3884 -0.0735 0.070 Uiso 1 1 calc R
C24 C -0.0754(9) 0.3712(6) -0.2385(18) 0.054(3) Uani 1 1 d .
H24A H -0.1337 0.3755 -0.3077 0.065 Uiso 1 1 calc R
H24B H -0.0320 0.3393 -0.2663 0.065 Uiso 1 1 calc R
C25 C -0.0098(9) 0.4230(5) -0.2287(14) 0.044(3) Uani 1 1 d .
H25A H 0.0427 0.4244 -0.3067 0.052 Uiso 1 1 calc R
H25B H -0.0549 0.4560 -0.2348 0.052 Uiso 1 1 calc R
C26 C 0.5160(9) 0.3619(5) 0.4818(14) 0.040(3) Uani 1 1 d .
H26A H 0.5095 0.3744 0.3815 0.048 Uiso 1 1 calc R
H26B H 0.4879 0.3243 0.4888 0.048 Uiso 1 1 calc R
C27 C 0.6294(9) 0.3633(5) 0.5285(14) 0.043(3) Uani 1 1 d .
H27A H 0.6600 0.3260 0.5288 0.051 Uiso 1 1 calc R
H27B H 0.6715 0.3869 0.4645 0.051 Uiso 1 1 calc R
C28 C 0.6254(9) 0.3859(5) 0.6739(15) 0.043(3) Uani 1 1 d .
H28A H 0.6906 0.4061 0.6968 0.052 Uiso 1 1 calc R
H28B H 0.6149 0.3567 0.7456 0.052 Uiso 1 1 calc R
C29 C 0.5330(9) 0.4238(5) 0.6694(15) 0.045(3) Uani 1 1 d .
H29A H 0.5024 0.4284 0.7660 0.054 Uiso 1 1 calc R
H29B H 0.5536 0.4601 0.6322 0.054 Uiso 1 1 calc R
Li1 Li 0.1861(15) 0.4321(8) -0.056(3) 0.047(6) Uani 1 1 d .
Li2 Li 0.3143(14) 0.4186(8) 0.557(2) 0.037(5) Uani 1 1 d .

loop_
_atom_site_aniso_label
_atom_site_aniso_U_11
_atom_site_aniso_U_22
_atom_site_aniso_U_33
_atom_site_aniso_U_23
_atom_site_aniso_U_13
_atom_site_aniso_U_12
Cl1 0.0366(13) 0.0350(13) 0.0526(16) 0.0016(15) 0.0065(15) -0.0049(11)
O1 0.033(4) 0.041(4) 0.050(5) 0.011(4) -0.012(4) -0.004(3)
O2 0.032(4) 0.049(5) 0.034(4) -0.013(4) -0.003(3) 0.000(4)
N1 0.016(4) 0.022(4) 0.072(7) -0.002(5) -0.002(4) 0.002(4)
N2 0.026(4) 0.025(4) 0.031(5) -0.001(4) 0.003(4) -0.003(4)
C1 0.018(4) 0.027(5) 0.049(6) -0.012(5) -0.003(5) -0.003(4)
C2 0.030(5) 0.023(5) 0.043(7) 0.008(5) 0.002(5) -0.002(4)
C3 0.041(6) 0.028(5) 0.053(7) 0.003(5) -0.018(6) 0.001(5)
C4 0.038(6) 0.026(5) 0.058(8) 0.006(6) 0.001(6) -0.010(5)
C5 0.054(8) 0.034(6) 0.081(11) 0.008(7) 0.029(8) 0.014(6)
C6 0.022(5) 0.022(5) 0.069(9) 0.009(5) 0.002(6) 0.000(4)
C7 0.031(6) 0.028(5) 0.047(7) 0.005(5) -0.005(5) 0.001(5)
C8 0.024(5) 0.031(6) 0.058(8) -0.010(6) 0.001(5) 0.003(4)
C9 0.037(6) 0.035(6) 0.051(8) 0.000(6) -0.011(6) 0.007(5)
C10 0.047(7) 0.062(8) 0.033(7) -0.011(6) -0.010(6) 0.033(7)
C11 0.031(6) 0.075(10) 0.058(9) -0.015(8) -0.004(6) 0.016(7)
C12 0.027(5) 0.061(8) 0.041(7) -0.010(6) -0.006(5) 0.001(5)
C13 0.026(5) 0.039(6) 0.035(6) 0.002(5) -0.005(5) 0.005(5)
C14 0.023(5) 0.030(5) 0.036(6) 0.005(4) -0.007(5) -0.004(4)
C15 0.029(5) 0.034(6) 0.045(7) 0.003(5) -0.014(5) -0.004(5)
C16 0.028(5) 0.034(6) 0.026(6) 0.012(5) -0.003(4) -0.004(4)
C17 0.040(6) 0.034(6) 0.030(6) 0.008(5) -0.003(5) -0.002(5)
C18 0.026(5) 0.038(6) 0.063(9) 0.013(6) -0.002(5) 0.002(5)
C19 0.027(5) 0.040(6) 0.087(12) 0.016(7) -0.013(7) -0.013(5)
C20 0.036(6) 0.033(6) 0.081(9) -0.003(7) -0.005(8) -0.010(5)
C21 0.031(5) 0.027(5) 0.050(8) 0.015(5) -0.007(5) -0.005(4)
C22 0.027(6) 0.046(7) 0.064(9) 0.008(6) 0.009(6) 0.005(5)
C23 0.043(7) 0.058(9) 0.075(11) -0.024(8) 0.015(7) -0.017(6)
C24 0.037(6) 0.065(8) 0.059(9) -0.020(8) 0.005(7) -0.010(6)
C25 0.031(5) 0.052(7) 0.048(7) 0.007(6) -0.010(6) 0.002(5)
C26 0.032(6) 0.044(7) 0.044(7) -0.010(5) 0.007(5) 0.003(5)
C27 0.036(6) 0.046(7) 0.046(8) 0.015(6) 0.008(6) 0.009(5)
C28 0.032(6) 0.040(7) 0.059(8) 0.003(6) -0.011(6) 0.004(5)
C29 0.031(6) 0.043(7) 0.061(8) -0.005(6) -0.016(6) 0.004(5)
Li1 0.026(9) 0.034(10) 0.080(17) 0.006(11) -0.009(10) -0.002(8)
Li2 0.030(9) 0.035(10) 0.047(12) -0.015(9) -0.019(9) -0.001(8)

loop_
_atom_type_symbol
_atom_type_description
_atom_type_scat_dispersion_real
_atom_type_scat_dispersion_imag
_atom_type_scat_source
C C 0.0033 0.0016 'International Tables Vol C Tables 4.2.6.8 and 6.1.1.4'
H H 0.0000 0.0000 'International Tables Vol C Tables 4.2.6.8 and 6.1.1.4'
Cl Cl 0.1484 0.1585 'International Tables Vol C Tables 4.2.6.8 and 6.1.1.4'
Li Li -0.0003 0.0001 'International Tables Vol C Tables 4.2.6.8 and 6.1.1.4'
N N 0.0061 0.0033 'International Tables Vol C Tables 4.2.6.8 and 6.1.1.4'
O O 0.0106 0.0060 'International Tables Vol C Tables 4.2.6.8 and 6.1.1.4'

loop_
_geom_angle_atom_site_label_1
_geom_angle_atom_site_label_2
_geom_angle_atom_site_label_3
_geom_angle
_geom_angle_site_symmetry_3
Li2 Cl1 Li1 122.3(8) 1_556
C22 O1 Li1 120.1(10) .
C25 O1 C22 109.4(9) .
C25 O1 Li1 126.8(11) .
C26 O2 Li2 125.8(9) .
C29 O2 C26 108.9(9) .
C29 O2 Li2 124.4(9) .
C1 N1 C6 119.7(10) .
C1 N1 Li1 130.6(10) .
C6 N1 Li1 109.7(11) .
C1 N2 C14 122.4(9) .
C1 N2 Li2 126.7(9) .
C14 N2 Li2 110.3(9) .
N1 C1 C2 113.8(10) .
N2 C1 N1 133.7(9) .
N2 C1 C2 112.4(10) .
C3 C2 C1 111.3(10) .
C4 C2 C1 106.6(8) .
C4 C2 C3 106.6(9) .
C5 C2 C1 110.8(9) .
C5 C2 C3 108.2(9) .
C5 C2 C4 113.4(11) .
C2 C3 H3A 109.5 .
C2 C3 H3B 109.5 .
C2 C3 H3C 109.5 .
H3A C3 H3B 109.5 .
H3A C3 H3C 109.5 .
H3B C3 H3C 109.5 .
C2 C4 H4A 109.5 .
C2 C4 H4B 109.5 .
C2 C4 H4C 109.5 .
H4A C4 H4B 109.5 .
H4A C4 H4C 109.5 .
H4B C4 H4C 109.5 .
C2 C5 H5A 109.5 .
C2 C5 H5B 109.5 .
C2 C5 H5C 109.5 .
H5A C5 H5B 109.5 .
H5A C5 H5C 109.5 .
H5B C5 H5C 109.5 .
N1 C6 H6 109.7 .
N1 C6 C7 108.5(9) .
N1 C6 C8 111.6(9) .
C7 C6 H6 109.7 .
C8 C6 H6 109.7 .
C8 C6 C7 107.6(10) .
C6 C7 H7A 109.5 .
C6 C7 H7B 109.5 .
C6 C7 H7C 109.5 .
H7A C7 H7B 109.5 .
H7A C7 H7C 109.5 .
H7B C7 H7C 109.5 .
C9 C8 C6 122.0(10) .
C9 C8 C13 117.3(10) .
C13 C8 C6 120.6(10) .
C8 C9 H9 120.0 .
C10 C9 C8 120.0(12) .
C10 C9 H9 120.0 .
C9 C10 H10 119.2 .
C11 C10 C9 121.6(12) .
C11 C10 H10 119.2 .
C10 C11 H11 120.4 .
C10 C11 C12 119.1(11) .
C12 C11 H11 120.4 .
C11 C12 H12 119.8 .
C13 C12 C11 120.5(13) .
C13 C12 H12 119.8 .
C8 C13 H13 119.3 .
C12 C13 C8 121.3(11) .
C12 C13 H13 119.3 .
N2 C14 H14 108.8 .
N2 C14 C16 113.0(8) .
C15 C14 N2 108.6(9) .
C15 C14 H14 108.8 .
C15 C14 C16 108.6(9) .
C16 C14 H14 108.8 .
C14 C15 H15A 109.5 .
C14 C15 H15B 109.5 .
C14 C15 H15C 109.5 .
H15A C15 H15B 109.5 .
H15A C15 H15C 109.5 .
H15B C15 H15C 109.5 .
C17 C16 C14 119.9(10) .
C21 C16 C14 120.6(10) .
C21 C16 C17 119.3(10) .
C16 C17 H17 120.2 .
C18 C17 C16 119.6(11) .
C18 C17 H17 120.2 .
C17 C18 H18 119.4 .
C17 C18 C19 121.2(11) .
C19 C18 H18 119.4 .
C18 C19 H19 121.1 .
C20 C19 C18 117.9(11) .
C20 C19 H19 121.1 .
C19 C20 H20 119.3 .
C19 C20 C21 121.4(12) .
C21 C20 H20 119.3 .
C16 C21 C20 120.4(11) .
C16 C21 H21 119.8 .
C20 C21 H21 119.8 .
O1 C22 H22A 110.7 .
O1 C22 H22B 110.7 .
O1 C22 C23 105.5(11) .
H22A C22 H22B 108.8 .
C23 C22 H22A 110.7 .
C23 C22 H22B 110.7 .
C22 C23 H23A 111.2 .
C22 C23 H23B 111.2 .
H23A C23 H23B 109.1 .
C24 C23 C22 103.0(10) .
C24 C23 H23A 111.2 .
C24 C23 H23B 111.2 .
C23 C24 H24A 111.4 .
C23 C24 H24B 111.4 .
C23 C24 C25 101.9(11) .
H24A C24 H24B 109.3 .
C25 C24 H24A 111.4 .
C25 C24 H24B 111.4 .
O1 C25 C24 105.0(11) .
O1 C25 H25A 110.8 .
O1 C25 H25B 110.8 .
C24 C25 H25A 110.8 .
C24 C25 H25B 110.8 .
H25A C25 H25B 108.8 .
O2 C26 H26A 110.4 .
O2 C26 H26B 110.4 .
O2 C26 C27 106.7(10) .
H26A C26 H26B 108.6 .
C27 C26 H26A 110.4 .
C27 C26 H26B 110.4 .
C26 C27 H27A 110.9 .
C26 C27 H27B 110.9 .
H27A C27 H27B 109.0 .
C28 C27 C26 104.0(10) .
C28 C27 H27A 110.9 .
C28 C27 H27B 110.9 .
C27 C28 H28A 111.0 .
C27 C28 H28B 111.0 .
C27 C28 C29 103.6(10) .
H28A C28 H28B 109.0 .
C29 C28 H28A 111.0 .
C29 C28 H28B 111.0 .
O2 C29 C28 104.8(10) .
O2 C29 H29A 110.8 .
O2 C29 H29B 110.8 .
C28 C29 H29A 110.8 .
C28 C29 H29B 110.8 .
H29A C29 H29B 108.9 .
O1 Li1 Cl1 110.2(12) 1_554
O1 Li1 N1 115.5(12) .
N1 Li1 Cl1 132.7(10) 1_554
O2 Li2 Cl1 109.0(8) .
O2 Li2 N2 112.7(10) .
N2 Li2 Cl1 138.2(10) .

loop_
_geom_bond_atom_site_label_1
_geom_bond_atom_site_label_2
_geom_bond_distance
_geom_bond_site_symmetry_2
Cl1 Li1 2.29(3) 1_556
Cl1 Li2 2.27(2) .
O1 C22 1.464(14) .
O1 C25 1.402(15) .
O1 Li1 1.92(2) .
O2 C26 1.430(13) .
O2 C29 1.429(14) .
O2 Li2 1.93(2) .
N1 C1 1.341(16) .
N1 C6 1.475(13) .
N1 Li1 1.99(3) .
N2 C1 1.311(15) .
N2 C14 1.487(13) .
N2 Li2 1.97(2) .
C1 C2 1.579(12) .
C2 C3 1.547(15) .
C2 C4 1.529(14) .
C2 C5 1.515(16) .
C3 H3A 0.9800 .
C3 H3B 0.9800 .
C3 H3C 0.9800 .
C4 H4A 0.9800 .
C4 H4B 0.9800 .
C4 H4C 0.9800 .
C5 H5A 0.9800 .
C5 H5B 0.9800 .
C5 H5C 0.9800 .
C6 H6 1.0000 .
C6 C7 1.567(17) .
C6 C8 1.518(14) .
C7 H7A 0.9800 .
C7 H7B 0.9800 .
C7 H7C 0.9800 .
C8 C9 1.399(16) .
C8 C13 1.407(16) .
C9 H9 0.9500 .
C9 C10 1.396(17) .
C10 H10 0.9500 .
C10 C11 1.36(2) .
C11 H11 0.9500 .
C11 C12 1.381(19) .
C12 H12 0.9500 .
C12 C13 1.376(15) .
C13 H13 0.9500 .
C14 H14 1.0000 .
C14 C15 1.487(15) .
C14 C16 1.533(14) .
C15 H15A 0.9800 .
C15 H15B 0.9800 .
C15 H15C 0.9800 .
C16 C17 1.390(16) .
C16 C21 1.368(16) .
C17 H17 0.9500 .
C17 C18 1.388(16) .
C18 H18 0.9500 .
C18 C19 1.409(18) .
C19 H19 0.9500 .
C19 C20 1.348(17) .
C20 H20 0.9500 .
C20 C21 1.413(15) .
C21 H21 0.9500 .
C22 H22A 0.9900 .
C22 H22B 0.9900 .
C22 C23 1.530(19) .
C23 H23A 0.9900 .
C23 H23B 0.9900 .
C23 C24 1.50(2) .
C24 H24A 0.9900 .
C24 H24B 0.9900 .
C24 C25 1.520(17) .
C25 H25A 0.9900 .
C25 H25B 0.9900 .
C26 H26A 0.9900 .
C26 H26B 0.9900 .
C26 C27 1.509(17) .
C27 H27A 0.9900 .
C27 H27B 0.9900 .
C27 C28 1.469(18) .
C28 H28A 0.9900 .
C28 H28B 0.9900 .
C28 C29 1.497(16) .
C29 H29A 0.9900 .
C29 H29B 0.9900 .
Li1 Cl1 2.29(2) 1_554

loop_
_geom_torsion_atom_site_label_1
_geom_torsion_atom_site_label_2
_geom_torsion_atom_site_label_3
_geom_torsion_atom_site_label_4
_geom_torsion
O1 C22 C23 C24 21.1(14)
O2 C26 C27 C28 17.8(13)
N1 C1 C2 C3 10.7(12)
N1 C1 C2 C4 -105.1(10)
N1 C1 C2 C5 131.2(11)
N1 C6 C8 C9 141.6(12)
N1 C6 C8 C13 -41.5(17)
N2 C1 C2 C3 -171.6(9)
N2 C1 C2 C4 72.6(11)
N2 C1 C2 C5 -51.1(12)
N2 C14 C16 C17 -43.5(13)
N2 C14 C16 C21 141.7(10)
C1 N1 C6 C7 171.8(9)
C1 N1 C6 C8 -69.7(13)
C1 N2 C14 C15 -175.7(9)
C1 N2 C14 C16 -55.1(13)
C6 N1 C1 N2 -19.0(16)
C6 N1 C1 C2 158.0(8)
C6 C8 C9 C10 174.6(12)
C6 C8 C13 C12 -174.7(12)
C7 C6 C8 C9 -99.4(14)
C7 C6 C8 C13 77.5(13)
C8 C9 C10 C11 4(2)
C9 C8 C13 C12 2.3(19)
C9 C10 C11 C12 -5(2)
C10 C11 C12 C13 5(2)
C11 C12 C13 C8 -3(2)
C13 C8 C9 C10 -2.3(19)
C14 N2 C1 N1 -21.5(16)
C14 N2 C1 C2 161.4(8)
C14 C16 C17 C18 -174.0(11)
C14 C16 C21 C20 174.2(12)
C15 C14 C16 C17 77.1(12)
C15 C14 C16 C21 -97.7(12)
C16 C17 C18 C19 -3.2(19)
C17 C16 C21 C20 -0.7(18)
C17 C18 C19 C20 5(2)
C18 C19 C20 C21 -5(2)
C19 C20 C21 C16 3(2)
C21 C16 C17 C18 0.9(17)
C22 O1 C25 C24 -26.0(12)
C22 C23 C24 C25 -35.5(13)
C23 C24 C25 O1 38.6(13)
C25 O1 C22 C23 3.1(13)
C26 O2 C29 C28 -23.9(13)
C26 C27 C28 C29 -31.5(13)
C27 C28 C29 O2 34.6(13)
C29 O2 C26 C27 4.0(13)
Li1 O1 C22 C23 -156.5(12)
Li1 O1 C25 C24 131.9(11)
Li1 N1 C1 N2 157.8(12)
Li1 N1 C1 C2 -25.2(14)
Li1 N1 C6 C7 -5.6(11)
Li1 N1 C6 C8 112.9(11)
Li2 O2 C26 C27 173.4(11)
Li2 O2 C29 C28 166.6(11)
Li2 N2 C1 N1 149.1(11)
Li2 N2 C1 C2 -28.0(14)
Li2 N2 C14 C15 12.4(12)
Li2 N2 C14 C16 133.0(10)
